data_4519175
loop_
_publ_author_name
'Zhao, Fei'
'Zhou, Zhi'
'Lu, Yangbin'
'Qiao, Jin'
'Zhang, Xiaoning'
'Gong, Xin'
'Liu, Siyu'
'Lin, Shuang'
'Wu, Xiaowei'
'Yi, Wei'

_publ_section_title
;
 Chemo-, Regio-, and Stereoselective Assembly of Polysubstituted
 Furan-2(5H)-ones Enabled by Rh(III)-Catalyzed Domino C--H
 Alkenylation/Directing Group Migration/Lactonization: A Combined
 Experimental and Computational Study
;
_journal_issue 22
_journal_name_full 'ACS Catalysis'
_journal_page_first 13921
_journal_page_last 13934
_journal_paper_doi 10.1021/acscatal.1c03846
_journal_volume 11
_journal_year 2021
_chemical_formula_moiety 'C19 H22 N2 O4'
_chemical_formula_sum 'C19 H22 N2 O4'
_chemical_formula_weight 342.38
_space_group_crystal_system monoclinic
_space_group_IT_number 14
_space_group_name_Hall '-P 2yn'
_space_group_name_H-M_alt 'P 1 21/n 1'
_atom_sites_solution_hydrogens geom
_atom_sites_solution_primary dual
_audit_creation_date 2020-09-26
_audit_creation_method
;
Olex2 1.3
(compiled 2020.07.31 svn.rc2a77460 for OlexSys, GUI svn.r6145)
;
_cell_angle_alpha 90
_cell_angle_beta 103.872(7)
_cell_angle_gamma 90
_cell_formula_units_Z 4
_cell_length_a 5.4740(3)
_cell_length_b 30.8299(18)
_cell_length_c 10.1841(6)
_cell_measurement_reflns_used 2056
_cell_measurement_temperature 99.99(10)
_cell_measurement_theta_max 72.2750
_cell_measurement_theta_min 2.8490
_cell_volume 1668.57(17)
_computing_cell_refinement 'CrysAlisPro 1.171.38.43f (Rigaku OD, 2015)'
_computing_data_collection 'CrysAlisPro 1.171.38.43f (Rigaku OD, 2015)'
_computing_data_reduction 'CrysAlisPro 1.171.38.43f (Rigaku OD, 2015)'
_computing_molecular_graphics 'Olex2 1.3 (Dolomanov et al., 2009)'
_computing_publication_material 'Olex2 1.3 (Dolomanov et al., 2009)'
_computing_structure_refinement 'SHELXL 2018/3 (Sheldrick, 2015)'
_computing_structure_solution 'SHELXT  (Sheldrick, 2015)'
_diffrn_ambient_environment N~2~
_diffrn_ambient_temperature 99.99(10)
_diffrn_detector 'CCD plate'
_diffrn_detector_area_resol_mean 5.2684
_diffrn_detector_type AtlasS2
_diffrn_measured_fraction_theta_full 0.999
_diffrn_measured_fraction_theta_max 0.967
_diffrn_measurement_details
;
List of Runs (angles in degrees, time in seconds):

  # Type    Start    End  Width  t~exp~   \w     \q     \k     \f   Frames
--------------------------------------------------------------------------
  1  \w      1.00  46.00   1.00    2.00    --   40.73  19.00-150.00   45
  2  \w     57.00 129.00   1.00    3.00    --  107.58 -30.00-180.00   72
  3  \w     81.00 177.00   1.00    3.00    --  107.58  30.00-180.00   96
  4  \w    105.00 131.00   1.00    3.00    --  107.58 -45.00   0.00   26
  5  \w     48.00 108.00   1.00    3.00    --  107.58 -94.00 -60.00   60
  6  \w     26.00  87.00   1.00    2.00    --   40.73-125.00  30.00   61
  7  \w     25.00 104.00   1.00    3.00    --  107.58 -94.00  90.00   79
  8  \w     95.00 145.00   1.00    3.00    --  107.58 125.00   0.00   50
  9  \w    148.00 176.00   1.00    3.00    --  107.58 125.00   0.00   28
 10  \w   -114.00 -17.00   1.00    2.00    --  -40.73 -38.00  60.00   97
;
_diffrn_measurement_device 'four-circle diffractometer'
_diffrn_measurement_device_type 'SuperNova, Dual, Cu at zero, AtlasS2'
_diffrn_measurement_method '\w scans'
_diffrn_orient_matrix_type 'CrysAlisPro convention (1999,Acta A55,543-557)'
_diffrn_orient_matrix_UB_11 0.0294649000
_diffrn_orient_matrix_UB_12 -0.0349654000
_diffrn_orient_matrix_UB_13 0.1107784000
_diffrn_orient_matrix_UB_21 -0.0458376000
_diffrn_orient_matrix_UB_22 -0.0356558000
_diffrn_orient_matrix_UB_23 -0.1090942000
_diffrn_orient_matrix_UB_31 0.2847408000
_diffrn_orient_matrix_UB_32 -0.0021400000
_diffrn_orient_matrix_UB_33 0.0088795000
_diffrn_radiation_monochromator mirror
_diffrn_radiation_probe x-ray
_diffrn_radiation_type 'Cu K\a'
_diffrn_radiation_wavelength 1.54184
_diffrn_reflns_av_R_equivalents 0.0448
_diffrn_reflns_av_unetI/netI 0.0549
_diffrn_reflns_Laue_measured_fraction_full 0.999
_diffrn_reflns_Laue_measured_fraction_max 0.967
_diffrn_reflns_limit_h_max 6
_diffrn_reflns_limit_h_min -4
_diffrn_reflns_limit_k_max 38
_diffrn_reflns_limit_k_min -37
_diffrn_reflns_limit_l_max 12
_diffrn_reflns_limit_l_min -11
_diffrn_reflns_number 6063
_diffrn_reflns_point_group_measured_fraction_full 0.999
_diffrn_reflns_point_group_measured_fraction_max 0.967
_diffrn_reflns_theta_full 67.684
_diffrn_reflns_theta_max 74.063
_diffrn_reflns_theta_min 2.867
_diffrn_source 'micro-focus sealed X-ray tube'
_diffrn_source_type 'SuperNova (Cu) X-ray Source'
_exptl_absorpt_coefficient_mu 0.787
_exptl_absorpt_correction_T_max 1.00000
_exptl_absorpt_correction_T_min 0.50020
_exptl_absorpt_correction_type multi-scan
_exptl_absorpt_process_details
;
CrysAlisPro 1.171.38.43f (Rigaku Oxford Diffraction, 2015)
Empirical absorption correction using spherical harmonics,
 implemented in SCALE3 ABSPACK scaling algorithm.
;
_exptl_crystal_colour yellow
_exptl_crystal_colour_primary yellow
_exptl_crystal_density_diffrn 1.363
_exptl_crystal_description block
_exptl_crystal_F_000 728
_exptl_crystal_size_max 0.13
_exptl_crystal_size_mid 0.12
_exptl_crystal_size_min 0.11
_refine_diff_density_max 0.456
_refine_diff_density_min -0.342
_refine_diff_density_rms 0.107
_refine_ls_extinction_method none
_refine_ls_goodness_of_fit_ref 1.084
_refine_ls_hydrogen_treatment constr
_refine_ls_matrix_type full
_refine_ls_number_parameters 228
_refine_ls_number_reflns 3281
_refine_ls_number_restraints 0
_refine_ls_restrained_S_all 1.084
_refine_ls_R_factor_all 0.0880
_refine_ls_R_factor_gt 0.0754
_refine_ls_shift/su_max 0.000
_refine_ls_shift/su_mean 0.000
_refine_ls_structure_factor_coef Fsqd
_refine_ls_weighting_details 'w=1/[\s^2^(Fo^2^)+(0.1150P)^2^+0.7501P] where P=(Fo^2^+2Fc^2^)/3'
_refine_ls_weighting_scheme calc
_refine_ls_wR_factor_gt 0.1950
_refine_ls_wR_factor_ref 0.2075
_reflns_Friedel_coverage 0.000
_reflns_number_gt 2716
_reflns_number_total 3281
_reflns_threshold_expression 'I > 2\s(I)'
_cod_data_source_file cs1c03846_si_002.cif
_cod_data_source_block scr-6-0927
_cod_original_cell_volume 1668.56(18)
_cod_database_code 4519175
_shelx_shelxl_version_number 2018/3
_shelx_space_group_comment
;
The symmetry employed for this shelxl refinement is uniquely defined
by the following loop, which should always be used as a source of
symmetry information in preference to the above space-group names.
They are only intended as comments.
;
_reflns_odcompleteness_completeness 99.80
_reflns_odcompleteness_iscentric 1
_reflns_odcompleteness_theta 66.97
_olex2_refinement_description
;
1. Fixed Uiso
 At 1.2 times of:
  All C(H) groups, All C(H,H) groups, All N(H) groups
 At 1.5 times of:
  All C(H,H,H) groups
2.a Ternary CH refined with riding coordinates:
 C12(H12)
2.b Secondary CH2 refined with riding coordinates:
 C13(H13A,H13B), C14(H14A,H14B), C15(H15A,H15B), C16(H16A,H16B)
2.c Aromatic/amide H refined with riding coordinates:
 N1(H1), N2(H2), C2(H2A), C3(H3), C4(H4), C5(H5), C8(H8)
2.d Idealised Me refined as rotating group:
 C17(H17A,H17B,H17C), C19(H19A,H19B,H19C)
;
_olex2_date_sample_data_collection 2020-09-26
_olex2_submission_special_instructions 'No special instructions were received'
_oxdiff_exptl_absorpt_empirical_details
;
Empirical correction (ABSPACK) includes:
- Absorption correction using spherical harmonics
- Frame scaling
- Detector area scaling
;
_oxdiff_exptl_absorpt_empirical_full_max 1.464
_oxdiff_exptl_absorpt_empirical_full_min 0.589

loop_
_space_group_symop_operation_xyz
'x, y, z'
'-x+1/2, y+1/2, -z+1/2'
'-x, -y, -z'
'x-1/2, -y-1/2, z-1/2'

loop_
_atom_site_label
_atom_site_type_symbol
_atom_site_fract_x
_atom_site_fract_y
_atom_site_fract_z
_atom_site_U_iso_or_equiv
_atom_site_adp_type
_atom_site_occupancy
_atom_site_site_symmetry_order
_atom_site_calc_flag
_atom_site_refinement_flags_posn
_atom_site_refinement_flags_adp
_atom_site_refinement_flags_occupancy
_atom_site_disorder_assembly
_atom_site_disorder_group
O1 O 0.4994(3) 0.41106(6) 0.66632(17) 0.0266(4) Uani 1 1 d . . . . .
O2 O 0.9271(3) 0.40247(6) 0.85745(18) 0.0280(4) Uani 1 1 d . . . . .
O3 O 1.0296(3) 0.31908(7) 0.5837(2) 0.0323(5) Uani 1 1 d . . . . .
O4 O 0.7796(3) 0.31385(6) 0.37560(19) 0.0284(4) Uani 1 1 d . . . . .
N1 N 0.1445(4) 0.41455(7) 0.4378(2) 0.0221(5) Uani 1 1 d . . . . .
H1 H 0.204332 0.416943 0.523614 0.027 Uiso 1 1 calc R U . . .
N2 N 0.8881(4) 0.38227(8) 0.7322(2) 0.0280(5) Uani 1 1 d . . . . .
H2 H 1.005302 0.367126 0.711400 0.034 Uiso 1 1 calc R U . . .
C1 C -0.0965(5) 0.42316(8) 0.2263(2) 0.0240(5) Uani 1 1 d . . . . .
C2 C -0.2976(5) 0.44214(9) 0.1298(3) 0.0274(6) Uani 1 1 d . . . . .
H2A H -0.325594 0.434742 0.038909 0.033 Uiso 1 1 calc R U . . .
C3 C -0.4502(5) 0.47140(9) 0.1714(3) 0.0287(6) Uani 1 1 d . . . . .
H3 H -0.581706 0.483964 0.107770 0.034 Uiso 1 1 calc R U . . .
C4 C -0.4130(5) 0.48311(9) 0.3091(3) 0.0280(6) Uani 1 1 d . . . . .
H4 H -0.521408 0.502958 0.334291 0.034 Uiso 1 1 calc R U . . .
C5 C -0.2200(5) 0.46568(8) 0.4062(3) 0.0255(5) Uani 1 1 d . . . . .
H5 H -0.196566 0.473251 0.496777 0.031 Uiso 1 1 calc R U . . .
C6 C -0.0595(4) 0.43614(8) 0.3646(2) 0.0230(5) Uani 1 1 d . . . . .
C7 C 0.2410(5) 0.38812(8) 0.3528(3) 0.0226(5) Uani 1 1 d . . . . .
C8 C 0.0945(5) 0.39284(8) 0.2227(3) 0.0244(5) Uani 1 1 d . . . . .
H8 H 0.117761 0.378527 0.146267 0.029 Uiso 1 1 calc R U . . .
C9 C 0.4636(5) 0.36227(8) 0.3998(3) 0.0228(5) Uani 1 1 d . . . . .
C10 C 0.6409(5) 0.36091(8) 0.5183(3) 0.0230(5) Uani 1 1 d . . . . .
C11 C 0.8393(5) 0.33005(8) 0.5031(3) 0.0259(6) Uani 1 1 d . . . . .
C12 C 0.5366(5) 0.32994(8) 0.3037(3) 0.0252(6) Uani 1 1 d . . . . .
H12 H 0.553777 0.345065 0.221728 0.030 Uiso 1 1 calc R U . . .
C13 C 0.3595(5) 0.29148(9) 0.2642(3) 0.0277(6) Uani 1 1 d . . . . .
H13A H 0.191675 0.302324 0.224505 0.033 Uiso 1 1 calc R U . . .
H13B H 0.413127 0.274721 0.195562 0.033 Uiso 1 1 calc R U . . .
C14 C 0.3474(5) 0.26159(8) 0.3816(3) 0.0273(6) Uani 1 1 d . . . . .
H14A H 0.511299 0.248452 0.416094 0.033 Uiso 1 1 calc R U . . .
H14B H 0.308096 0.278654 0.453880 0.033 Uiso 1 1 calc R U . . .
C15 C 0.1518(5) 0.22597(9) 0.3414(3) 0.0286(6) Uani 1 1 d . . . . .
H15A H -0.013563 0.239090 0.313473 0.034 Uiso 1 1 calc R U . . .
H15B H 0.183515 0.210373 0.264375 0.034 Uiso 1 1 calc R U . . .
C16 C 0.1525(5) 0.19398(9) 0.4549(3) 0.0321(6) Uani 1 1 d . . . . .
H16A H 0.306904 0.177215 0.472070 0.038 Uiso 1 1 calc R U . . .
H16B H 0.150377 0.209953 0.536711 0.038 Uiso 1 1 calc R U . . .
C17 C -0.0699(5) 0.16320(9) 0.4233(3) 0.0318(6) Uani 1 1 d . . . . .
H17A H -0.075040 0.148583 0.339499 0.048 Uiso 1 1 calc R U . . .
H17B H -0.222731 0.179312 0.415872 0.048 Uiso 1 1 calc R U . . .
H17C H -0.052849 0.142231 0.494647 0.048 Uiso 1 1 calc R U . . .
C18 C 0.6643(5) 0.38686(8) 0.6446(2) 0.0226(5) Uani 1 1 d . . . . .
C19 C 1.0555(5) 0.44275(9) 0.8540(3) 0.0308(6) Uani 1 1 d . . . . .
H19A H 0.953318 0.461519 0.787775 0.046 Uiso 1 1 calc R U . . .
H19B H 1.212608 0.437466 0.830499 0.046 Uiso 1 1 calc R U . . .
H19C H 1.086765 0.456273 0.941333 0.046 Uiso 1 1 calc R U . . .

loop_
_atom_site_aniso_label
_atom_site_aniso_U_11
_atom_site_aniso_U_22
_atom_site_aniso_U_33
_atom_site_aniso_U_23
_atom_site_aniso_U_13
_atom_site_aniso_U_12
O1 0.0283(9) 0.0278(9) 0.0245(9) -0.0025(7) 0.0078(7) 0.0053(7)
O2 0.0312(10) 0.0305(10) 0.0226(9) -0.0028(7) 0.0066(7) -0.0007(8)
O3 0.0286(10) 0.0337(10) 0.0343(10) -0.0049(8) 0.0065(8) 0.0073(8)
O4 0.0276(9) 0.0296(10) 0.0310(10) -0.0048(8) 0.0128(8) 0.0022(7)
N1 0.0250(10) 0.0226(10) 0.0194(9) -0.0002(8) 0.0064(8) -0.0001(8)
N2 0.0262(11) 0.0317(12) 0.0252(11) -0.0075(9) 0.0044(9) 0.0028(9)
C1 0.0270(12) 0.0230(12) 0.0220(12) 0.0005(9) 0.0059(9) -0.0044(10)
C2 0.0305(13) 0.0282(13) 0.0225(12) 0.0012(10) 0.0045(10) -0.0058(10)
C3 0.0259(13) 0.0281(13) 0.0294(13) 0.0059(11) 0.0017(10) 0.0005(10)
C4 0.0252(12) 0.0228(12) 0.0370(14) 0.0016(10) 0.0095(10) 0.0003(10)
C5 0.0246(12) 0.0263(13) 0.0267(12) -0.0023(10) 0.0081(10) -0.0022(10)
C6 0.0212(11) 0.0234(12) 0.0246(12) 0.0013(10) 0.0055(9) -0.0027(10)
C7 0.0232(12) 0.0195(11) 0.0273(12) -0.0008(9) 0.0106(10) -0.0025(9)
C8 0.0276(13) 0.0240(12) 0.0227(12) -0.0027(9) 0.0083(10) -0.0037(10)
C9 0.0248(12) 0.0216(11) 0.0252(12) -0.0003(10) 0.0124(10) -0.0033(10)
C10 0.0240(12) 0.0203(11) 0.0267(13) 0.0009(10) 0.0101(10) -0.0029(9)
C11 0.0271(13) 0.0247(12) 0.0274(13) -0.0023(10) 0.0094(10) -0.0035(10)
C12 0.0262(12) 0.0251(12) 0.0258(12) -0.0011(10) 0.0089(10) 0.0010(10)
C13 0.0329(13) 0.0247(12) 0.0266(13) -0.0041(10) 0.0093(10) -0.0002(10)
C14 0.0308(13) 0.0250(12) 0.0280(13) -0.0025(10) 0.0106(10) -0.0013(10)
C15 0.0314(13) 0.0259(13) 0.0302(13) -0.0043(10) 0.0107(10) 0.0001(11)
C16 0.0382(15) 0.0322(14) 0.0275(13) -0.0028(11) 0.0111(11) -0.0046(12)
C17 0.0370(15) 0.0304(14) 0.0297(14) -0.0035(11) 0.0113(11) -0.0058(12)
C18 0.0263(12) 0.0194(11) 0.0241(12) 0.0032(9) 0.0096(10) -0.0012(9)
C19 0.0321(13) 0.0299(14) 0.0295(13) -0.0055(11) 0.0056(11) -0.0035(11)

loop_
_atom_type_symbol
_atom_type_description
_atom_type_scat_dispersion_real
_atom_type_scat_dispersion_imag
_atom_type_scat_source
C C 0.0181 0.0091 'International Tables Vol C Tables 4.2.6.8 and 6.1.1.4'
H H 0.0000 0.0000 'International Tables Vol C Tables 4.2.6.8 and 6.1.1.4'
N N 0.0311 0.0180 'International Tables Vol C Tables 4.2.6.8 and 6.1.1.4'
O O 0.0492 0.0322 'International Tables Vol C Tables 4.2.6.8 and 6.1.1.4'

loop_
_geom_angle_atom_site_label_1
_geom_angle_atom_site_label_2
_geom_angle_atom_site_label_3
_geom_angle
_geom_angle_site_symmetry_1
_geom_angle_site_symmetry_3
_geom_angle_publ_flag
N2 O2 C19 109.55(19) . . ?
C11 O4 C12 109.92(19) . . ?
C6 N1 H1 125.3 . . ?
C6 N1 C7 109.4(2) . . ?
C7 N1 H1 125.3 . . ?
O2 N2 H2 120.7 . . ?
C18 N2 O2 118.6(2) . . ?
C18 N2 H2 120.7 . . ?
C2 C1 C6 118.1(2) . . ?
C8 C1 C2 135.7(2) . . ?
C8 C1 C6 106.2(2) . . ?
C1 C2 H2A 120.3 . . ?
C3 C2 C1 119.4(2) . . ?
C3 C2 H2A 120.3 . . ?
C2 C3 H3 119.2 . . ?
C2 C3 C4 121.6(2) . . ?
C4 C3 H3 119.2 . . ?
C3 C4 H4 119.4 . . ?
C5 C4 C3 121.2(2) . . ?
C5 C4 H4 119.4 . . ?
C4 C5 H5 121.1 . . ?
C4 C5 C6 117.9(2) . . ?
C6 C5 H5 121.1 . . ?
N1 C6 C1 107.9(2) . . ?
N1 C6 C5 130.2(2) . . ?
C5 C6 C1 121.9(2) . . ?
N1 C7 C9 122.6(2) . . ?
C8 C7 N1 108.5(2) . . ?
C8 C7 C9 128.9(2) . . ?
C1 C8 H8 126.0 . . ?
C7 C8 C1 108.0(2) . . ?
C7 C8 H8 126.0 . . ?
C7 C9 C12 118.9(2) . . ?
C10 C9 C7 133.0(2) . . ?
C10 C9 C12 108.1(2) . . ?
C9 C10 C11 108.3(2) . . ?
C9 C10 C18 130.2(2) . . ?
C11 C10 C18 121.4(2) . . ?
O3 C11 O4 121.1(2) . . ?
O3 C11 C10 130.1(2) . . ?
O4 C11 C10 108.8(2) . . ?
O4 C12 C9 104.58(19) . . ?
O4 C12 H12 109.3 . . ?
O4 C12 C13 108.5(2) . . ?
C9 C12 H12 109.3 . . ?
C9 C12 C13 115.6(2) . . ?
C13 C12 H12 109.3 . . ?
C12 C13 H13A 108.7 . . ?
C12 C13 H13B 108.7 . . ?
H13A C13 H13B 107.6 . . ?
C14 C13 C12 114.1(2) . . ?
C14 C13 H13A 108.7 . . ?
C14 C13 H13B 108.7 . . ?
C13 C14 H14A 109.1 . . ?
C13 C14 H14B 109.1 . . ?
H14A C14 H14B 107.8 . . ?
C15 C14 C13 112.7(2) . . ?
C15 C14 H14A 109.1 . . ?
C15 C14 H14B 109.1 . . ?
C14 C15 H15A 109.0 . . ?
C14 C15 H15B 109.0 . . ?
H15A C15 H15B 107.8 . . ?
C16 C15 C14 113.0(2) . . ?
C16 C15 H15A 109.0 . . ?
C16 C15 H15B 109.0 . . ?
C15 C16 H16A 109.0 . . ?
C15 C16 H16B 109.0 . . ?
H16A C16 H16B 107.8 . . ?
C17 C16 C15 112.9(2) . . ?
C17 C16 H16A 109.0 . . ?
C17 C16 H16B 109.0 . . ?
C16 C17 H17A 109.5 . . ?
C16 C17 H17B 109.5 . . ?
C16 C17 H17C 109.5 . . ?
H17A C17 H17B 109.5 . . ?
H17A C17 H17C 109.5 . . ?
H17B C17 H17C 109.5 . . ?
O1 C18 N2 122.5(2) . . ?
O1 C18 C10 124.4(2) . . ?
N2 C18 C10 113.1(2) . . ?
O2 C19 H19A 109.5 . . ?
O2 C19 H19B 109.5 . . ?
O2 C19 H19C 109.5 . . ?
H19A C19 H19B 109.5 . . ?
H19A C19 H19C 109.5 . . ?
H19B C19 H19C 109.5 . . ?

loop_
_geom_bond_atom_site_label_1
_geom_bond_atom_site_label_2
_geom_bond_distance
_geom_bond_site_symmetry_2
_geom_bond_publ_flag
O1 C18 1.231(3) . ?
O2 N2 1.389(3) . ?
O2 C19 1.432(3) . ?
O3 C11 1.209(3) . ?
O4 C11 1.356(3) . ?
O4 C12 1.444(3) . ?
N1 H1 0.8600 . ?
N1 C6 1.359(3) . ?
N1 C7 1.382(3) . ?
N2 H2 0.8600 . ?
N2 C18 1.339(3) . ?
C1 C2 1.414(4) . ?
C1 C6 1.432(3) . ?
C1 C8 1.409(4) . ?
C2 H2A 0.9300 . ?
C2 C3 1.364(4) . ?
C3 H3 0.9300 . ?
C3 C4 1.415(4) . ?
C4 H4 0.9300 . ?
C4 C5 1.372(4) . ?
C5 H5 0.9300 . ?
C5 C6 1.400(4) . ?
C7 C8 1.382(4) . ?
C7 C9 1.438(4) . ?
C8 H8 0.9300 . ?
C9 C10 1.356(4) . ?
C9 C12 1.516(3) . ?
C10 C11 1.479(4) . ?
C10 C18 1.494(3) . ?
C12 H12 0.9800 . ?
C12 C13 1.523(4) . ?
C13 H13A 0.9700 . ?
C13 H13B 0.9700 . ?
C13 C14 1.523(4) . ?
C14 H14A 0.9700 . ?
C14 H14B 0.9700 . ?
C14 C15 1.520(4) . ?
C15 H15A 0.9700 . ?
C15 H15B 0.9700 . ?
C15 C16 1.520(4) . ?
C16 H16A 0.9700 . ?
C16 H16B 0.9700 . ?
C16 C17 1.516(4) . ?
C17 H17A 0.9600 . ?
C17 H17B 0.9600 . ?
C17 H17C 0.9600 . ?
C19 H19A 0.9600 . ?
C19 H19B 0.9600 . ?
C19 H19C 0.9600 . ?

loop_
_geom_torsion_atom_site_label_1
_geom_torsion_atom_site_label_2
_geom_torsion_atom_site_label_3
_geom_torsion_atom_site_label_4
_geom_torsion
_geom_torsion_site_symmetry_1
_geom_torsion_site_symmetry_2
_geom_torsion_site_symmetry_3
_geom_torsion_site_symmetry_4
_geom_torsion_publ_flag
O2 N2 C18 O1 6.0(4) . . . . ?
O2 N2 C18 C10 -175.8(2) . . . . ?
O4 C12 C13 C14 52.4(3) . . . . ?
N1 C7 C8 C1 0.5(3) . . . . ?
N1 C7 C9 C10 -10.2(4) . . . . ?
N1 C7 C9 C12 172.2(2) . . . . ?
C1 C2 C3 C4 -0.4(4) . . . . ?
C2 C1 C6 N1 -179.0(2) . . . . ?
C2 C1 C6 C5 2.0(4) . . . . ?
C2 C1 C8 C7 178.6(3) . . . . ?
C2 C3 C4 C5 0.6(4) . . . . ?
C3 C4 C5 C6 0.5(4) . . . . ?
C4 C5 C6 N1 179.4(2) . . . . ?
C4 C5 C6 C1 -1.7(4) . . . . ?
C6 N1 C7 C8 -0.3(3) . . . . ?
C6 N1 C7 C9 177.7(2) . . . . ?
C6 C1 C2 C3 -0.9(4) . . . . ?
C6 C1 C8 C7 -0.5(3) . . . . ?
C7 N1 C6 C1 -0.1(3) . . . . ?
C7 N1 C6 C5 178.9(2) . . . . ?
C7 C9 C10 C11 -175.1(3) . . . . ?
C7 C9 C10 C18 0.2(5) . . . . ?
C7 C9 C12 O4 173.1(2) . . . . ?
C7 C9 C12 C13 -67.7(3) . . . . ?
C8 C1 C2 C3 -180.0(3) . . . . ?
C8 C1 C6 N1 0.4(3) . . . . ?
C8 C1 C6 C5 -178.7(2) . . . . ?
C8 C7 C9 C10 167.3(3) . . . . ?
C8 C7 C9 C12 -10.3(4) . . . . ?
C9 C7 C8 C1 -177.3(2) . . . . ?
C9 C10 C11 O3 -179.7(3) . . . . ?
C9 C10 C11 O4 0.8(3) . . . . ?
C9 C10 C18 O1 9.8(4) . . . . ?
C9 C10 C18 N2 -168.4(3) . . . . ?
C9 C12 C13 C14 -64.6(3) . . . . ?
C10 C9 C12 O4 -5.0(3) . . . . ?
C10 C9 C12 C13 114.2(2) . . . . ?
C11 O4 C12 C9 5.6(3) . . . . ?
C11 O4 C12 C13 -118.3(2) . . . . ?
C11 C10 C18 O1 -175.5(2) . . . . ?
C11 C10 C18 N2 6.3(3) . . . . ?
C12 O4 C11 O3 176.3(2) . . . . ?
C12 O4 C11 C10 -4.1(3) . . . . ?
C12 C9 C10 C11 2.7(3) . . . . ?
C12 C9 C10 C18 178.0(2) . . . . ?
C12 C13 C14 C15 174.8(2) . . . . ?
C13 C14 C15 C16 175.6(2) . . . . ?
C14 C15 C16 C17 170.1(2) . . . . ?
C18 C10 C11 O3 4.6(4) . . . . ?
C18 C10 C11 O4 -175.0(2) . . . . ?
C19 O2 N2 C18 -97.5(3) . . . . ?
